data_1552527
loop_
_publ_author_name
'Stegemann, Frank'
'Stahl, Juliane'
'Bartsch, Manfred'
'Zacharias, Helmut'
'Johrendt, Dirk'
'Janka, Oliver'

_publ_section_title
;
 Temperature induced valence phase transition in intermediate-valent
 YbPd2Al3
;
_journal_name_full 'Chemical Science'
_journal_paper_doi 10.1039/C9SC04437J
_journal_year 2019
_chemical_formula_sum 'Al3 Pd2 Yb'
_chemical_formula_weight 466.8
_space_group_IT_number 191
_space_group_name_Hall '-P 6 2'
_space_group_name_H-M_alt 'P 6/m m m'
_symmetry_cell_setting hexagonal
_symmetry_Int_Tables_number 191
_symmetry_space_group_name_Hall '-P 6 2'
_symmetry_space_group_name_H-M 'P 6/m m m'
_audit_update_record
;
2019-04-17 deposited with the CCDC.    2019-10-14 downloaded from the CCDC.
;
_cell_angle_alpha 90
_cell_angle_beta 90
_cell_angle_gamma 120
_cell_formula_units_Z 3
_cell_length_a 9.2802(6)
_cell_length_b 9.2802(6)
_cell_length_c 4.2222(3)
_cell_measurement_reflns_used 10265
_cell_measurement_temperature 90
_cell_measurement_theta_max 33.81
_cell_measurement_theta_min 2.54
_cell_volume 314.91(4)
_diffrn_ambient_temperature 90
_diffrn_measured_fraction_theta_full 1
_diffrn_measured_fraction_theta_max 1
_diffrn_measurement_device 'four-circle diffractometer'
_diffrn_measurement_device_type 'Stoe StadiVari'
_diffrn_measurement_method '??integration method??'
_diffrn_radiation_monochromator graphite
_diffrn_radiation_probe x-ray
_diffrn_radiation_source 'X-ray tube'
_diffrn_radiation_type 'Mo K\a'
_diffrn_radiation_wavelength 0.71073
_diffrn_reflns_av_R_equivalents 0.031
_diffrn_reflns_av_unetI/netI 0.0045
_diffrn_reflns_limit_h_max 14
_diffrn_reflns_limit_h_min -14
_diffrn_reflns_limit_k_max 14
_diffrn_reflns_limit_k_min -14
_diffrn_reflns_limit_l_max 6
_diffrn_reflns_limit_l_min -6
_diffrn_reflns_number 4589
_diffrn_reflns_theta_full 33.23
_diffrn_reflns_theta_max 33.23
_diffrn_reflns_theta_min 2.53
_exptl_absorpt_coefficient_mu 31.0
_exptl_absorpt_correction_T_max 0.4951
_exptl_absorpt_correction_T_min 0.1001
_exptl_absorpt_correction_type numerical
_exptl_crystal_colour silver
_exptl_crystal_density_diffrn 7.38
_exptl_crystal_description plate
_exptl_crystal_F_000 603
_exptl_crystal_size_max 0.120
_exptl_crystal_size_mid 0.075
_exptl_crystal_size_min 0.025
_refine_diff_density_max 1.28
_refine_diff_density_min -1.50
_refine_ls_extinction_coef 700(30)
_refine_ls_extinction_method 'B-C type 1 Lorentzian isotropic (Becker & Coppens, 1974)'
_refine_ls_goodness_of_fit_gt 1.53
_refine_ls_goodness_of_fit_ref 1.54
_refine_ls_number_constraints 0
_refine_ls_number_parameters 17
_refine_ls_number_reflns 283
_refine_ls_number_restraints 0
_refine_ls_R_factor_all 0.0169
_refine_ls_R_factor_gt 0.0157
_refine_ls_shift/su_max 0.0007
_refine_ls_shift/su_mean 0.0001
_refine_ls_structure_factor_coef Fsqd
_refine_ls_weighting_details w=1/(\s^2^(I)+0.0004I^2^)
_refine_ls_weighting_scheme sigma
_refine_ls_wR_factor_gt 0.0360
_refine_ls_wR_factor_ref 0.0366
_reflns_number_gt 276
_reflns_number_total 283
_reflns_threshold_expression I>3\s(I)
_cod_data_source_file c9sc04437j2.cif
_cod_data_source_block I_CCDC6
_cod_depositor_comments
;
The following automatic conversions were performed:

'_diffrn_radiation_probe' value 'X-ray' changed to 'x-ray' according
to
/home/data/users/saulius/crontab/automatic-downloads/rss-feeds/RSC/lib/dictionaries/cif_core.dic
dictionary named 'cif_core.dic' version 2.4.2 from 2011-04-26.

Automatic conversion script
Id: cif_fix_values 4973 2017-02-22 13:04:09Z antanas 
;
_cod_original_sg_symbol_Hall '-P 6;-2'
_cod_original_formula_sum 'Al3 Pd2 Yb1'
_cod_database_code 1552527

loop_
_space_group_symop_id
_space_group_symop_operation_xyz
1 x,y,z
2 -y,x-y,z
3 -x+y,-x,z
4 -x,-y,z
5 y,-x+y,z
6 x-y,x,z
7 y,x,-z
8 x-y,-y,-z
9 -x,-x+y,-z
10 -y,-x,-z
11 -x+y,y,-z
12 x,x-y,-z
13 -x,-y,-z
14 y,-x+y,-z
15 x-y,x,-z
16 x,y,-z
17 -y,x-y,-z
18 -x+y,-x,-z
19 -y,-x,z
20 -x+y,y,z
21 x,x-y,z
22 y,x,z
23 x-y,-y,z
24 -x,-x+y,z

loop_
_atom_site_label
_atom_site_type_symbol
_atom_site_fract_x
_atom_site_fract_y
_atom_site_fract_z
_atom_site_adp_type
_atom_site_U_iso_or_equiv
_atom_site_site_symmetry_multiplicity
_atom_site_occupancy
_atom_site_calc_flag
Yb1 Yb 0.333333 0.666667 0.5 Uani 0.01121(10) 2 1 d
Yb2 Yb 0 0 0 Uani 0.01228(12) 1 1 d
Pd Pd 0.18485(2) 0.36970(4) 0 Uani 0.01092(11) 6 1 d
Al1 Al 0.30365(15) 0 0.5 Uani 0.0121(4) 6 1 d
Al2 Al 0.5 0 0 Uani 0.0124(5) 3 1 d

loop_
_atom_site_aniso_label
_atom_site_aniso_type_symbol
_atom_site_aniso_U_11
_atom_site_aniso_U_22
_atom_site_aniso_U_33
_atom_site_aniso_U_12
_atom_site_aniso_U_13
_atom_site_aniso_U_23
Yb1 Yb 0.01091(12) 0.01091(12) 0.01180(15) 0.00546(6) 0 0
Yb2 Yb 0.01134(14) 0.01134(14) 0.0142(2) 0.00567(7) 0 0
Pd Pd 0.01077(13) 0.01139(15) 0.01080(16) 0.00570(8) 0 0
Al1 Al 0.0130(4) 0.0107(5) 0.0119(5) 0.0054(3) 0 0
Al2 Al 0.0119(6) 0.0130(8) 0.0127(7) 0.0065(4) 0 0

loop_
_atom_type_symbol
_atom_type_scat_dispersion_real
_atom_type_scat_dispersion_imag
_atom_type_scat_source
Al 0.0645 0.0514 'International Tables Vol C tables 4.2.6.8 and 6.1.1.1'
Pd -0.9988 1.0072 'International Tables Vol C tables 4.2.6.8 and 6.1.1.1'
Yb -0.3850 5.5486 'International Tables Vol C tables 4.2.6.8 and 6.1.1.1'

loop_
_geom_angle_atom_site_label_1
_geom_angle_atom_site_label_2
_geom_angle_atom_site_label_3
_geom_angle_site_symmetry_1
_geom_angle_site_symmetry_3
_geom_angle
Pd Yb1 Pd . 1_556 82.988(9)
Pd Yb1 Pd . 2_665 80.884(8)
Pd Yb1 Pd . 2_666 136.011(11)
Pd Yb1 Pd . 3_565 80.884(8)
Pd Yb1 Pd . 3_566 136.012(8)
Pd Yb1 Al1 . 1_565 128.268(13)
Pd Yb1 Al1 . 2_555 47.585(10)
Pd Yb1 Al1 . 3_665 93.162(18)
Pd Yb1 Al1 . 4_665 128.268(12)
Pd Yb1 Al1 . 5_565 93.162(17)
Pd Yb1 Al1 . 6_555 47.585(12)
Pd Yb1 Al2 . 1_565 100.267(8)
Pd Yb1 Al2 . 1_566 176.745(4)
Pd Yb1 Al2 . 2_555 45.233(6)
Pd Yb1 Al2 . 2_556 96.657(7)
Pd Yb1 Al2 . 3_665 45.232(6)
Pd Yb1 Al2 . 3_666 96.657(8)
Pd Yb1 Pd 1_556 2_665 136.011(11)
Pd Yb1 Pd 1_556 2_666 80.884(8)
Pd Yb1 Pd 1_556 3_565 136.012(8)
Pd Yb1 Pd 1_556 3_566 80.884(8)
Pd Yb1 Al1 1_556 1_565 128.268(13)
Pd Yb1 Al1 1_556 2_555 47.585(10)
Pd Yb1 Al1 1_556 3_665 93.162(18)
Pd Yb1 Al1 1_556 4_665 128.268(12)
Pd Yb1 Al1 1_556 5_565 93.162(17)
Pd Yb1 Al1 1_556 6_555 47.585(12)
Pd Yb1 Al2 1_556 1_565 176.745(4)
Pd Yb1 Al2 1_556 1_566 100.267(8)
Pd Yb1 Al2 1_556 2_555 96.657(7)
Pd Yb1 Al2 1_556 2_556 45.233(6)
Pd Yb1 Al2 1_556 3_665 96.657(8)
Pd Yb1 Al2 1_556 3_666 45.232(6)
Pd Yb1 Pd 2_665 2_666 82.988(9)
Pd Yb1 Pd 2_665 3_565 80.884(11)
Pd Yb1 Pd 2_665 3_566 136.012(9)
Pd Yb1 Al1 2_665 1_565 93.162(18)
Pd Yb1 Al1 2_665 2_555 128.268(13)
Pd Yb1 Al1 2_665 3_665 47.585(13)
Pd Yb1 Al1 2_665 4_665 47.585(11)
Pd Yb1 Al1 2_665 5_565 128.268(14)
Pd Yb1 Al1 2_665 6_555 93.162(19)
Pd Yb1 Al2 2_665 1_565 45.232(9)
Pd Yb1 Al2 2_665 1_566 96.657(8)
Pd Yb1 Al2 2_665 2_555 100.267(8)
Pd Yb1 Al2 2_665 2_556 176.745(4)
Pd Yb1 Al2 2_665 3_665 45.233(9)
Pd Yb1 Al2 2_665 3_666 96.657(9)
Pd Yb1 Pd 2_666 3_565 136.012(9)
Pd Yb1 Pd 2_666 3_566 80.884(11)
Pd Yb1 Al1 2_666 1_565 93.162(18)
Pd Yb1 Al1 2_666 2_555 128.268(13)
Pd Yb1 Al1 2_666 3_665 47.585(13)
Pd Yb1 Al1 2_666 4_665 47.585(11)
Pd Yb1 Al1 2_666 5_565 128.268(14)
Pd Yb1 Al1 2_666 6_555 93.162(19)
Pd Yb1 Al2 2_666 1_565 96.657(8)
Pd Yb1 Al2 2_666 1_566 45.232(9)
Pd Yb1 Al2 2_666 2_555 176.745(4)
Pd Yb1 Al2 2_666 2_556 100.267(8)
Pd Yb1 Al2 2_666 3_665 96.657(9)
Pd Yb1 Al2 2_666 3_666 45.233(9)
Pd Yb1 Pd 3_565 3_566 82.988(8)
Pd Yb1 Al1 3_565 1_565 47.585(10)
Pd Yb1 Al1 3_565 2_555 93.162(17)
Pd Yb1 Al1 3_565 3_665 128.268(14)
Pd Yb1 Al1 3_565 4_665 93.162(17)
Pd Yb1 Al1 3_565 5_565 47.585(11)
Pd Yb1 Al1 3_565 6_555 128.268(13)
Pd Yb1 Al2 3_565 1_565 45.233(7)
Pd Yb1 Al2 3_565 1_566 96.657(6)
Pd Yb1 Al2 3_565 2_555 45.232(5)
Pd Yb1 Al2 3_565 2_556 96.657(8)
Pd Yb1 Al2 3_565 3_665 100.267(7)
Pd Yb1 Al2 3_565 3_666 176.745(5)
Pd Yb1 Al1 3_566 1_565 47.585(10)
Pd Yb1 Al1 3_566 2_555 93.162(17)
Pd Yb1 Al1 3_566 3_665 128.268(14)
Pd Yb1 Al1 3_566 4_665 93.162(17)
Pd Yb1 Al1 3_566 5_565 47.585(11)
Pd Yb1 Al1 3_566 6_555 128.268(13)
Pd Yb1 Al2 3_566 1_565 96.657(6)
Pd Yb1 Al2 3_566 1_566 45.233(7)
Pd Yb1 Al2 3_566 2_555 96.657(8)
Pd Yb1 Al2 3_566 2_556 45.232(5)
Pd Yb1 Al2 3_566 3_665 176.745(5)
Pd Yb1 Al2 3_566 3_666 100.267(7)
Al1 Yb1 Al1 1_565 2_555 120.00(3)
Al1 Yb1 Al1 1_565 3_665 120.00(3)
Al1 Yb1 Al1 1_565 4_665 68.45(3)
Al1 Yb1 Al1 1_565 5_565 51.55(3)
Al1 Yb1 Al1 1_565 6_555 171.55(3)
Al1 Yb1 Al2 1_565 1_565 49.501(13)
Al1 Yb1 Al2 1_565 1_566 49.501(13)
Al1 Yb1 Al2 1_565 2_555 86.684(17)
Al1 Yb1 Al2 1_565 2_556 86.684(17)
Al1 Yb1 Al2 1_565 3_665 135.014(10)
Al1 Yb1 Al2 1_565 3_666 135.014(10)
Al1 Yb1 Al1 2_555 3_665 120.00(3)
Al1 Yb1 Al1 2_555 4_665 171.55(3)
Al1 Yb1 Al1 2_555 5_565 68.45(3)
Al1 Yb1 Al1 2_555 6_555 51.55(3)
Al1 Yb1 Al2 2_555 1_565 135.014(11)
Al1 Yb1 Al2 2_555 1_566 135.014(11)
Al1 Yb1 Al2 2_555 2_555 49.501(13)
Al1 Yb1 Al2 2_555 2_556 49.501(13)
Al1 Yb1 Al2 2_555 3_665 86.684(17)
Al1 Yb1 Al2 2_555 3_666 86.684(17)
Al1 Yb1 Al1 3_665 4_665 51.55(3)
Al1 Yb1 Al1 3_665 5_565 171.55(3)
Al1 Yb1 Al1 3_665 6_555 68.45(3)
Al1 Yb1 Al2 3_665 1_565 86.684(18)
Al1 Yb1 Al2 3_665 1_566 86.684(18)
Al1 Yb1 Al2 3_665 2_555 135.014(11)
Al1 Yb1 Al2 3_665 2_556 135.014(11)
Al1 Yb1 Al2 3_665 3_665 49.501(13)
Al1 Yb1 Al2 3_665 3_666 49.501(13)
Al1 Yb1 Al1 4_665 5_565 120.00(3)
Al1 Yb1 Al1 4_665 6_555 120.00(3)
Al1 Yb1 Al2 4_665 1_565 49.501(13)
Al1 Yb1 Al2 4_665 1_566 49.501(13)
Al1 Yb1 Al2 4_665 2_555 135.014(11)
Al1 Yb1 Al2 4_665 2_556 135.014(11)
Al1 Yb1 Al2 4_665 3_665 86.684(17)
Al1 Yb1 Al2 4_665 3_666 86.684(17)
Al1 Yb1 Al1 5_565 6_555 120.00(3)
Al1 Yb1 Al2 5_565 1_565 86.684(17)
Al1 Yb1 Al2 5_565 1_566 86.684(17)
Al1 Yb1 Al2 5_565 2_555 49.501(13)
Al1 Yb1 Al2 5_565 2_556 49.501(13)
Al1 Yb1 Al2 5_565 3_665 135.014(10)
Al1 Yb1 Al2 5_565 3_666 135.014(10)
Al1 Yb1 Al2 6_555 1_565 135.014(11)
Al1 Yb1 Al2 6_555 1_566 135.014(11)
Al1 Yb1 Al2 6_555 2_555 86.684(18)
Al1 Yb1 Al2 6_555 2_556 86.684(18)
Al1 Yb1 Al2 6_555 3_665 49.501(13)
Al1 Yb1 Al2 6_555 3_666 49.501(13)
Al2 Yb1 Al2 1_565 1_566 76.478(6)
Al2 Yb1 Al2 1_565 2_555 85.720(6)
Al2 Yb1 Al2 1_565 2_556 133.753(3)
Al2 Yb1 Al2 1_565 3_665 85.719(5)
Al2 Yb1 Al2 1_565 3_666 133.753(4)
Al2 Yb1 Al2 1_566 2_555 133.753(3)
Al2 Yb1 Al2 1_566 2_556 85.720(6)
Al2 Yb1 Al2 1_566 3_665 133.753(4)
Al2 Yb1 Al2 1_566 3_666 85.719(5)
Al2 Yb1 Al2 2_555 2_556 76.478(6)
Al2 Yb1 Al2 2_555 3_665 85.719(5)
Al2 Yb1 Al2 2_555 3_666 133.753(4)
Al2 Yb1 Al2 2_556 3_665 133.753(4)
Al2 Yb1 Al2 2_556 3_666 85.719(5)
Al2 Yb1 Al2 3_665 3_666 76.478(4)
Pd Yb2 Pd . 2_555 120.000(11)
Pd Yb2 Pd . 3_555 120.000(9)
Pd Yb2 Pd . 4_555 180.0(5)
Pd Yb2 Pd . 5_555 60.000(11)
Pd Yb2 Pd . 6_555 60.000(9)
Pd Yb2 Al1 . 1_554 90.000(6)
Pd Yb2 Al1 . . 90.000(6)
Pd Yb2 Al1 . 2_554 46.124(11)
Pd Yb2 Al1 . 2_555 46.124(11)
Pd Yb2 Al1 . 3_554 133.88(2)
Pd Yb2 Al1 . 3_555 133.88(2)
Pd Yb2 Al1 . 4_554 90.000(6)
Pd Yb2 Al1 . 4_555 90.000(6)
Pd Yb2 Al1 . 5_554 133.876(11)
Pd Yb2 Al1 . 5_555 133.876(11)
Pd Yb2 Al1 . 6_554 46.12(2)
Pd Yb2 Al1 . 6_555 46.12(2)
Pd Yb2 Pd 2_555 3_555 120.000(12)
Pd Yb2 Pd 2_555 4_555 60.000(11)
Pd Yb2 Pd 2_555 5_555 180.0(5)
Pd Yb2 Pd 2_555 6_555 60.000(12)
Pd Yb2 Al1 2_555 1_554 133.876(12)
Pd Yb2 Al1 2_555 . 133.876(12)
Pd Yb2 Al1 2_555 2_554 90.000(8)
Pd Yb2 Al1 2_555 2_555 90.000(8)
Pd Yb2 Al1 2_555 3_554 46.12(2)
Pd Yb2 Al1 2_555 3_555 46.12(2)
Pd Yb2 Al1 2_555 4_554 46.124(12)
Pd Yb2 Al1 2_555 4_555 46.124(12)
Pd Yb2 Al1 2_555 5_554 90.000(8)
Pd Yb2 Al1 2_555 5_555 90.000(8)
Pd Yb2 Al1 2_555 6_554 133.88(2)
Pd Yb2 Al1 2_555 6_555 133.88(2)
Pd Yb2 Pd 3_555 4_555 60.000(9)
Pd Yb2 Pd 3_555 5_555 60.000(12)
Pd Yb2 Pd 3_555 6_555 180.0(5)
Pd Yb2 Al1 3_555 1_554 46.124(11)
Pd Yb2 Al1 3_555 . 46.124(11)
Pd Yb2 Al1 3_555 2_554 133.876(11)
Pd Yb2 Al1 3_555 2_555 133.876(11)
Pd Yb2 Al1 3_555 3_554 90.00(3)
Pd Yb2 Al1 3_555 3_555 90.00(3)
Pd Yb2 Al1 3_555 4_554 133.876(11)
Pd Yb2 Al1 3_555 4_555 133.876(11)
Pd Yb2 Al1 3_555 5_554 46.124(11)
Pd Yb2 Al1 3_555 5_555 46.124(11)
Pd Yb2 Al1 3_555 6_554 90.00(3)
Pd Yb2 Al1 3_555 6_555 90.00(3)
Pd Yb2 Pd 4_555 5_555 120.000(11)
Pd Yb2 Pd 4_555 6_555 120.000(9)
Pd Yb2 Al1 4_555 1_554 90.000(6)
Pd Yb2 Al1 4_555 . 90.000(6)
Pd Yb2 Al1 4_555 2_554 133.876(11)
Pd Yb2 Al1 4_555 2_555 133.876(11)
Pd Yb2 Al1 4_555 3_554 46.12(2)
Pd Yb2 Al1 4_555 3_555 46.12(2)
Pd Yb2 Al1 4_555 4_554 90.000(6)
Pd Yb2 Al1 4_555 4_555 90.000(6)
Pd Yb2 Al1 4_555 5_554 46.124(11)
Pd Yb2 Al1 4_555 5_555 46.124(11)
Pd Yb2 Al1 4_555 6_554 133.88(2)
Pd Yb2 Al1 4_555 6_555 133.88(2)
Pd Yb2 Pd 5_555 6_555 120.000(12)
Pd Yb2 Al1 5_555 1_554 46.124(12)
Pd Yb2 Al1 5_555 . 46.124(12)
Pd Yb2 Al1 5_555 2_554 90.000(8)
Pd Yb2 Al1 5_555 2_555 90.000(8)
Pd Yb2 Al1 5_555 3_554 133.88(2)
Pd Yb2 Al1 5_555 3_555 133.88(2)
Pd Yb2 Al1 5_555 4_554 133.876(12)
Pd Yb2 Al1 5_555 4_555 133.876(12)
Pd Yb2 Al1 5_555 5_554 90.000(8)
Pd Yb2 Al1 5_555 5_555 90.000(8)
Pd Yb2 Al1 5_555 6_554 46.12(2)
Pd Yb2 Al1 5_555 6_555 46.12(2)
Pd Yb2 Al1 6_555 1_554 133.876(11)
Pd Yb2 Al1 6_555 . 133.876(11)
Pd Yb2 Al1 6_555 2_554 46.124(11)
Pd Yb2 Al1 6_555 2_555 46.124(11)
Pd Yb2 Al1 6_555 3_554 90.00(3)
Pd Yb2 Al1 6_555 3_555 90.00(3)
Pd Yb2 Al1 6_555 4_554 46.124(11)
Pd Yb2 Al1 6_555 4_555 46.124(11)
Pd Yb2 Al1 6_555 5_554 133.876(11)
Pd Yb2 Al1 6_555 5_555 133.876(11)
Pd Yb2 Al1 6_555 6_554 90.00(3)
Pd Yb2 Al1 6_555 6_555 90.00(3)
Al1 Yb2 Al1 1_554 . 73.68(2)
Al1 Yb2 Al1 1_554 2_554 87.751(14)
Al1 Yb2 Al1 1_554 2_555 132.824(8)
Al1 Yb2 Al1 1_554 3_554 87.75(2)
Al1 Yb2 Al1 1_554 3_555 132.82(3)
Al1 Yb2 Al1 1_554 4_554 106.32(2)
Al1 Yb2 Al1 1_554 4_555 180.0(5)
Al1 Yb2 Al1 1_554 5_554 47.176(8)
Al1 Yb2 Al1 1_554 5_555 92.249(14)
Al1 Yb2 Al1 1_554 6_554 47.18(3)
Al1 Yb2 Al1 1_554 6_555 92.25(2)
Al1 Yb2 Al1 . 2_554 132.824(8)
Al1 Yb2 Al1 . 2_555 87.751(14)
Al1 Yb2 Al1 . 3_554 132.82(3)
Al1 Yb2 Al1 . 3_555 87.75(2)
Al1 Yb2 Al1 . 4_554 180.0(5)
Al1 Yb2 Al1 . 4_555 106.32(2)
Al1 Yb2 Al1 . 5_554 92.249(14)
Al1 Yb2 Al1 . 5_555 47.176(8)
Al1 Yb2 Al1 . 6_554 92.25(2)
Al1 Yb2 Al1 . 6_555 47.18(3)
Al1 Yb2 Al1 2_554 2_555 73.68(2)
Al1 Yb2 Al1 2_554 3_554 87.75(2)
Al1 Yb2 Al1 2_554 3_555 132.82(3)
Al1 Yb2 Al1 2_554 4_554 47.176(8)
Al1 Yb2 Al1 2_554 4_555 92.249(14)
Al1 Yb2 Al1 2_554 5_554 106.32(2)
Al1 Yb2 Al1 2_554 5_555 180.0(5)
Al1 Yb2 Al1 2_554 6_554 47.18(3)
Al1 Yb2 Al1 2_554 6_555 92.25(2)
Al1 Yb2 Al1 2_555 3_554 132.82(3)
Al1 Yb2 Al1 2_555 3_555 87.75(2)
Al1 Yb2 Al1 2_555 4_554 92.249(14)
Al1 Yb2 Al1 2_555 4_555 47.176(8)
Al1 Yb2 Al1 2_555 5_554 180.0(5)
Al1 Yb2 Al1 2_555 5_555 106.32(2)
Al1 Yb2 Al1 2_555 6_554 92.25(2)
Al1 Yb2 Al1 2_555 6_555 47.18(3)
Al1 Yb2 Al1 3_554 3_555 73.679(15)
Al1 Yb2 Al1 3_554 4_554 47.18(3)
Al1 Yb2 Al1 3_554 4_555 92.25(2)
Al1 Yb2 Al1 3_554 5_554 47.18(3)
Al1 Yb2 Al1 3_554 5_555 92.25(2)
Al1 Yb2 Al1 3_554 6_554 106.321(15)
Al1 Yb2 Al1 3_554 6_555 180.0(5)
Al1 Yb2 Al1 3_555 4_554 92.25(2)
Al1 Yb2 Al1 3_555 4_555 47.18(3)
Al1 Yb2 Al1 3_555 5_554 92.25(2)
Al1 Yb2 Al1 3_555 5_555 47.18(3)
Al1 Yb2 Al1 3_555 6_554 180.0(5)
Al1 Yb2 Al1 3_555 6_555 106.321(15)
Al1 Yb2 Al1 4_554 4_555 73.68(2)
Al1 Yb2 Al1 4_554 5_554 87.751(14)
Al1 Yb2 Al1 4_554 5_555 132.824(8)
Al1 Yb2 Al1 4_554 6_554 87.75(2)
Al1 Yb2 Al1 4_554 6_555 132.82(3)
Al1 Yb2 Al1 4_555 5_554 132.824(8)
Al1 Yb2 Al1 4_555 5_555 87.751(14)
Al1 Yb2 Al1 4_555 6_554 132.82(3)
Al1 Yb2 Al1 4_555 6_555 87.75(2)
Al1 Yb2 Al1 5_554 5_555 73.68(2)
Al1 Yb2 Al1 5_554 6_554 87.75(2)
Al1 Yb2 Al1 5_554 6_555 132.82(3)
Al1 Yb2 Al1 5_555 6_554 132.82(3)
Al1 Yb2 Al1 5_555 6_555 87.75(2)
Al1 Yb2 Al1 6_554 6_555 73.679(15)
Yb1 Pd Yb1 1_554 . 82.988(10)
Yb1 Pd Yb2 1_554 . 138.506(5)
Yb1 Pd Pd 1_554 5_555 111.994(8)
Yb1 Pd Pd 1_554 6_555 111.994(10)
Yb1 Pd Al1 1_554 2_554 67.29(2)
Yb1 Pd Al1 1_554 2_555 133.85(3)
Yb1 Pd Al1 1_554 6_554 67.29(3)
Yb1 Pd Al1 1_554 6_555 133.85(2)
Yb1 Pd Al2 1_554 2_555 72.052(9)
Yb1 Pd Al2 1_554 3_665 72.052(6)
Yb1 Pd Yb2 . . 138.506(5)
Yb1 Pd Pd . 5_555 111.994(8)
Yb1 Pd Pd . 6_555 111.994(10)
Yb1 Pd Al1 . 2_554 133.85(3)
Yb1 Pd Al1 . 2_555 67.29(2)
Yb1 Pd Al1 . 6_554 133.85(2)
Yb1 Pd Al1 . 6_555 67.29(3)
Yb1 Pd Al2 . 2_555 72.052(9)
Yb1 Pd Al2 . 3_665 72.052(6)
Yb2 Pd Pd . 5_555 60.000(11)
Yb2 Pd Pd . 6_555 60.000(8)
Yb2 Pd Al1 . 2_554 78.19(3)
Yb2 Pd Al1 . 2_555 78.19(3)
Yb2 Pd Al1 . 6_554 78.19(3)
Yb2 Pd Al1 . 6_555 78.19(3)
Yb2 Pd Al2 . 2_555 114.293(8)
Yb2 Pd Al2 . 3_665 114.293(14)
Pd Pd Pd 5_555 6_555 120.000(15)
Pd Pd Al1 5_555 2_554 111.60(3)
Pd Pd Al1 5_555 2_555 111.60(3)
Pd Pd Al1 5_555 6_554 55.05(3)
Pd Pd Al1 5_555 6_555 55.05(3)
Pd Pd Al2 5_555 2_555 174.293(11)
Pd Pd Al2 5_555 3_665 54.293(10)
Pd Pd Al1 6_555 2_554 55.045(5)
Pd Pd Al1 6_555 2_555 55.045(5)
Pd Pd Al1 6_555 6_554 111.60(2)
Pd Pd Al1 6_555 6_555 111.60(2)
Pd Pd Al2 6_555 2_555 54.293(9)
Pd Pd Al2 6_555 3_665 174.293(18)
Al1 Pd Al1 2_554 2_555 109.007(11)
Al1 Pd Al1 2_554 6_554 65.83(3)
Al1 Pd Al1 2_554 6_555 156.37(4)
Al1 Pd Al2 2_554 2_555 65.73(3)
Al1 Pd Al2 2_554 3_665 125.414(5)
Al1 Pd Al1 2_555 6_554 156.37(4)
Al1 Pd Al1 2_555 6_555 65.83(3)
Al1 Pd Al2 2_555 2_555 65.73(3)
Al1 Pd Al2 2_555 3_665 125.414(5)
Al1 Pd Al1 6_554 6_555 109.01(5)
Al1 Pd Al2 6_554 2_555 125.41(3)
Al1 Pd Al2 6_554 3_665 65.73(2)
Al1 Pd Al2 6_555 2_555 125.41(3)
Al1 Pd Al2 6_555 3_665 65.73(2)
Al2 Pd Al2 2_555 3_665 131.414(15)
Yb1 Al1 Yb1 1_545 4_665 111.55(4)
Yb1 Al1 Yb2 1_545 . 116.751(11)
Yb1 Al1 Yb2 1_545 1_556 116.751(11)
Yb1 Al1 Pd 1_545 3_555 65.124(14)
Yb1 Al1 Pd 1_545 3_556 65.124(14)
Yb1 Al1 Pd 1_545 5_555 121.79(3)
Yb1 Al1 Pd 1_545 5_556 121.79(3)
Yb1 Al1 Al1 1_545 4_655 55.78(2)
Yb1 Al1 Al1 1_545 5_555 64.22(3)
Yb1 Al1 Al1 1_545 6_555 175.78(5)
Yb1 Al1 Al2 1_545 . 68.44(2)
Yb1 Al1 Al2 1_545 1_556 68.44(2)
Yb1 Al1 Yb2 4_665 . 116.751(11)
Yb1 Al1 Yb2 4_665 1_556 116.751(11)
Yb1 Al1 Pd 4_665 3_555 121.79(3)
Yb1 Al1 Pd 4_665 3_556 121.79(3)
Yb1 Al1 Pd 4_665 5_555 65.124(14)
Yb1 Al1 Pd 4_665 5_556 65.124(14)
Yb1 Al1 Al1 4_665 4_655 55.78(2)
Yb1 Al1 Al1 4_665 5_555 175.78(5)
Yb1 Al1 Al1 4_665 6_555 64.22(3)
Yb1 Al1 Al2 4_665 . 68.44(2)
Yb1 Al1 Al2 4_665 1_556 68.44(2)
Yb2 Al1 Yb2 . 1_556 73.68(3)
Yb2 Al1 Pd . 3_555 55.69(2)
Yb2 Al1 Pd . 3_556 114.37(4)
Yb2 Al1 Pd . 5_555 55.69(2)
Yb2 Al1 Pd . 5_556 114.37(4)
Yb2 Al1 Al1 . 4_655 143.160(14)
Yb2 Al1 Al1 . 5_555 66.41(3)
Yb2 Al1 Al1 . 6_555 66.41(3)
Yb2 Al1 Al2 . . 93.960(10)
Yb2 Al1 Al2 . 1_556 167.64(4)
Yb2 Al1 Pd 1_556 3_555 114.37(4)
Yb2 Al1 Pd 1_556 3_556 55.69(2)
Yb2 Al1 Pd 1_556 5_555 114.37(4)
Yb2 Al1 Pd 1_556 5_556 55.69(2)
Yb2 Al1 Al1 1_556 4_655 143.160(14)
Yb2 Al1 Al1 1_556 5_555 66.41(3)
Yb2 Al1 Al1 1_556 6_555 66.41(3)
Yb2 Al1 Al2 1_556 . 167.64(4)
Yb2 Al1 Al2 1_556 1_556 93.960(10)
Pd Al1 Pd 3_555 3_556 109.007(11)
Pd Al1 Pd 3_555 5_555 69.910(10)
Pd Al1 Pd 3_555 5_556 169.17(6)
Pd Al1 Al1 3_555 4_655 95.42(3)
Pd Al1 Al1 3_555 5_555 57.087(14)
Pd Al1 Al1 3_555 6_555 116.68(3)
Pd Al1 Al2 3_555 . 56.314(14)
Pd Al1 Al2 3_555 1_556 132.69(4)
Pd Al1 Pd 3_556 5_555 169.17(6)
Pd Al1 Pd 3_556 5_556 69.910(10)
Pd Al1 Al1 3_556 4_655 95.42(3)
Pd Al1 Al1 3_556 5_555 57.087(14)
Pd Al1 Al1 3_556 6_555 116.68(3)
Pd Al1 Al2 3_556 . 132.69(4)
Pd Al1 Al2 3_556 1_556 56.314(14)
Pd Al1 Pd 5_555 5_556 109.007(15)
Pd Al1 Al1 5_555 4_655 95.42(3)
Pd Al1 Al1 5_555 5_555 116.68(3)
Pd Al1 Al1 5_555 6_555 57.087(16)
Pd Al1 Al2 5_555 . 56.314(15)
Pd Al1 Al2 5_555 1_556 132.69(4)
Pd Al1 Al1 5_556 4_655 95.42(3)
Pd Al1 Al1 5_556 5_555 116.68(3)
Pd Al1 Al1 5_556 6_555 57.087(16)
Pd Al1 Al2 5_556 . 132.69(4)
Pd Al1 Al2 5_556 1_556 56.314(15)
Al1 Al1 Al1 4_655 5_555 120.00(4)
Al1 Al1 Al1 4_655 6_555 120.00(4)
Al1 Al1 Al2 4_655 . 49.20(2)
Al1 Al1 Al2 4_655 1_556 49.20(2)
Al1 Al1 Al1 5_555 6_555 120.00(6)
Al1 Al1 Al2 5_555 . 109.069(17)
Al1 Al1 Al2 5_555 1_556 109.069(17)
Al1 Al1 Al2 6_555 . 109.069(16)
Al1 Al1 Al2 6_555 1_556 109.069(16)
Al2 Al1 Al2 . 1_556 98.40(4)
Yb1 Al2 Yb1 1_544 1_545 76.478(6)
Yb1 Al2 Yb1 1_544 4_664 103.522(6)
Yb1 Al2 Yb1 1_544 4_665 180.0(5)
Yb1 Al2 Pd 1_544 2_655 62.715(6)
Yb1 Al2 Pd 1_544 3_555 62.715(6)
Yb1 Al2 Pd 1_544 5_555 117.285(6)
Yb1 Al2 Pd 1_544 6_655 117.285(6)
Yb1 Al2 Al1 1_544 1_554 62.060(11)
Yb1 Al2 Al1 1_544 . 117.940(11)
Yb1 Al2 Al1 1_544 4_654 62.060(11)
Yb1 Al2 Al1 1_544 4_655 117.940(11)
Yb1 Al2 Yb1 1_545 4_664 180.0(5)
Yb1 Al2 Yb1 1_545 4_665 103.522(6)
Yb1 Al2 Pd 1_545 2_655 62.715(6)
Yb1 Al2 Pd 1_545 3_555 62.715(6)
Yb1 Al2 Pd 1_545 5_555 117.285(6)
Yb1 Al2 Pd 1_545 6_655 117.285(6)
Yb1 Al2 Al1 1_545 1_554 117.940(11)
Yb1 Al2 Al1 1_545 . 62.060(11)
Yb1 Al2 Al1 1_545 4_654 117.940(11)
Yb1 Al2 Al1 1_545 4_655 62.060(11)
Yb1 Al2 Yb1 4_664 4_665 76.478(6)
Yb1 Al2 Pd 4_664 2_655 117.285(6)
Yb1 Al2 Pd 4_664 3_555 117.285(6)
Yb1 Al2 Pd 4_664 5_555 62.715(6)
Yb1 Al2 Pd 4_664 6_655 62.715(6)
Yb1 Al2 Al1 4_664 1_554 62.060(11)
Yb1 Al2 Al1 4_664 . 117.940(11)
Yb1 Al2 Al1 4_664 4_654 62.060(11)
Yb1 Al2 Al1 4_664 4_655 117.940(11)
Yb1 Al2 Pd 4_665 2_655 117.285(6)
Yb1 Al2 Pd 4_665 3_555 117.285(6)
Yb1 Al2 Pd 4_665 5_555 62.715(6)
Yb1 Al2 Pd 4_665 6_655 62.715(6)
Yb1 Al2 Al1 4_665 1_554 117.940(11)
Yb1 Al2 Al1 4_665 . 62.060(11)
Yb1 Al2 Al1 4_665 4_654 117.940(11)
Yb1 Al2 Al1 4_665 4_655 62.060(11)
Pd Al2 Pd 2_655 3_555 108.586(11)
Pd Al2 Pd 2_655 5_555 180.0(5)
Pd Al2 Pd 2_655 6_655 71.414(11)
Pd Al2 Al1 2_655 1_554 122.044(16)
Pd Al2 Al1 2_655 . 122.044(16)
Pd Al2 Al1 2_655 4_654 57.956(16)
Pd Al2 Al1 2_655 4_655 57.956(16)
Pd Al2 Pd 3_555 5_555 71.414(11)
Pd Al2 Pd 3_555 6_655 180.0(5)
Pd Al2 Al1 3_555 1_554 57.956(17)
Pd Al2 Al1 3_555 . 57.956(17)
Pd Al2 Al1 3_555 4_654 122.044(17)
Pd Al2 Al1 3_555 4_655 122.044(17)
Pd Al2 Pd 5_555 6_655 108.586(11)
Pd Al2 Al1 5_555 1_554 57.956(16)
Pd Al2 Al1 5_555 . 57.956(16)
Pd Al2 Al1 5_555 4_654 122.044(16)
Pd Al2 Al1 5_555 4_655 122.044(16)
Pd Al2 Al1 6_655 1_554 122.044(17)
Pd Al2 Al1 6_655 . 122.044(17)
Pd Al2 Al1 6_655 4_654 57.956(17)
Pd Al2 Al1 6_655 4_655 57.956(17)
Al1 Al2 Al1 1_554 . 98.40(3)
Al1 Al2 Al1 1_554 4_654 81.60(3)
Al1 Al2 Al1 1_554 4_655 180.0(5)
Al1 Al2 Al1 . 4_654 180.0(5)
Al1 Al2 Al1 . 4_655 81.60(3)
Al1 Al2 Al1 4_654 4_655 98.40(3)

loop_
_geom_bond_atom_site_label_1
_geom_bond_atom_site_label_2
_geom_bond_site_symmetry_2
_geom_bond_distance
Yb1 Pd . 3.1864(5)
Yb1 Pd 1_556 3.1864(5)
Yb1 Pd 2_665 3.1864(5)
Yb1 Pd 2_666 3.1864(5)
Yb1 Pd 3_565 3.1864(4)
Yb1 Pd 3_566 3.1864(4)
Yb1 Al1 1_565 3.2399(9)
Yb1 Al1 2_555 3.2399(10)
Yb1 Al1 3_665 3.2399(16)
Yb1 Al1 4_665 3.2399(10)
Yb1 Al1 5_565 3.2399(9)
Yb1 Al1 6_555 3.2399(16)
Yb1 Al2 1_565 3.4108(4)
Yb1 Al2 1_566 3.4108(4)
Yb1 Al2 2_555 3.4108(4)
Yb1 Al2 2_556 3.4108(4)
Yb1 Al2 3_665 3.4108(2)
Yb1 Al2 3_666 3.4108(2)
Yb2 Pd . 2.9712(6)
Yb2 Pd 2_555 2.9712(6)
Yb2 Pd 3_555 2.9712(5)
Yb2 Pd 4_555 2.9712(6)
Yb2 Pd 5_555 2.9712(6)
Yb2 Pd 6_555 2.9712(5)
Yb2 Al1 1_554 3.5210(12)
Yb2 Al1 . 3.5210(12)
Yb2 Al1 2_554 3.5210(12)
Yb2 Al1 2_555 3.5210(12)
Yb2 Al1 3_554 3.5210(9)
Yb2 Al1 3_555 3.5210(9)
Yb2 Al1 4_554 3.5210(12)
Yb2 Al1 4_555 3.5210(12)
Yb2 Al1 5_554 3.5210(12)
Yb2 Al1 5_555 3.5210(12)
Yb2 Al1 6_554 3.5210(9)
Yb2 Al1 6_555 3.5210(9)
Pd Pd 5_555 2.9712(7)
Pd Pd 6_555 2.9712(7)
Pd Al1 2_554 2.5930(3)
Pd Al1 2_555 2.5930(3)
Pd Al1 6_554 2.5930(11)
Pd Al1 6_555 2.5930(11)
Pd Al2 2_555 2.5454(4)
Pd Al2 3_665 2.5454(5)
Al1 Al1 4_655 3.644(2)
Al1 Al1 5_555 2.8179(11)
Al1 Al1 6_555 2.8179(18)
Al1 Al2 . 2.7888(10)
Al1 Al2 1_556 2.7888(10)
